data_7154474
loop_
_publ_author_name
'Shibuya, M.'
'Sudoh, T.'
'Kawamura, T.'
'Yamamoto, Y.'

_publ_section_title
;
 A lactone-fused cyclohexadiene as a versatile platform for diversified
 synthesis of 5,6,5-tricyclic scaffolds.
;
_journal_issue 21
_journal_name_full 'Organic &amp; biomolecular chemistry'
_journal_page_first 5862
_journal_page_last 5866
_journal_paper_doi 10.1039/c5ob00729a
_journal_volume 13
_journal_year 2015
_chemical_formula_sum 'C16 H21 N O6'
_chemical_formula_weight 323.34
_space_group_crystal_system monoclinic
_space_group_IT_number 14
_space_group_name_Hall '-P 2yn'
_space_group_name_H-M_alt 'P 1 21/n 1'
_symmetry_space_group_name_Hall '-P 2yn'
_symmetry_space_group_name_H-M 'P 1 21/n 1'
_atom_sites_solution_hydrogens geom
_audit_update_record
;
2015-01-15 deposited with the CCDC.
2015-04-28 downloaded from the CCDC.
;
_cell_angle_alpha 90
_cell_angle_beta 109.2010(12)
_cell_angle_gamma 90
_cell_formula_units_Z 8
_cell_length_a 16.6489(7)
_cell_length_b 9.9633(5)
_cell_length_c 20.3053(9)
_cell_measurement_reflns_used 9908
_cell_measurement_temperature 93.0(2)
_cell_measurement_theta_max 25.0426
_cell_measurement_theta_min 2.3036
_cell_volume 3180.8(3)
_computing_cell_refinement 'SAINT V8.32B (Bruker AXS Inc., 2013)'
_computing_data_collection 'Bruker Instrument Service v3.0.29'
_computing_data_reduction 'SAINT V8.32B (Bruker AXS Inc., 2013)'
_computing_molecular_graphics 'XSHELL V6.3.1 (Bruke AXS)'
_computing_publication_material 'Generate Report (Bruker AXS)'
_computing_structure_refinement 'SHELXL-2013 (Sheldrick, 2013)'
_diffrn_ambient_temperature 93.0(2)
_diffrn_detector_area_resol_mean 10.4167
_diffrn_measured_fraction_theta_full 0.989
_diffrn_measured_fraction_theta_max 0.989
_diffrn_measurement_device_type 'Bruker D8 goniometer'
_diffrn_measurement_method 'omega scans'
_diffrn_radiation_monochromator graphite
_diffrn_radiation_type MoKa
_diffrn_radiation_wavelength 0.71073
_diffrn_reflns_av_R_equivalents 0.0408
_diffrn_reflns_limit_h_max 18
_diffrn_reflns_limit_h_min -19
_diffrn_reflns_limit_k_max 11
_diffrn_reflns_limit_k_min -11
_diffrn_reflns_limit_l_max 23
_diffrn_reflns_limit_l_min -24
_diffrn_reflns_number 21783
_diffrn_reflns_theta_full 25.07
_diffrn_reflns_theta_max 25.07
_diffrn_reflns_theta_min 2.30
_diffrn_source 'sealed tube'
_exptl_absorpt_coefficient_mu 0.104
_exptl_absorpt_correction_T_max 0.99
_exptl_absorpt_correction_T_min 0.86
_exptl_absorpt_correction_type empirical
_exptl_absorpt_process_details 'SADABS V2012/1 (Bruker AXS Inc.)'
_exptl_crystal_density_diffrn 0.675
_exptl_crystal_density_method 'not measured'
_exptl_crystal_F_000 1376
_exptl_crystal_size_max 0.300
_exptl_crystal_size_mid 0.300
_exptl_crystal_size_min 0.100
_refine_diff_density_max 0.277
_refine_diff_density_min -0.210
_refine_ls_extinction_method none
_refine_ls_goodness_of_fit_ref 1.020
_refine_ls_hydrogen_treatment constr
_refine_ls_matrix_type full
_refine_ls_number_parameters 423
_refine_ls_number_reflns 5561
_refine_ls_number_restraints 0
_refine_ls_restrained_S_all 1.020
_refine_ls_R_factor_all 0.0449
_refine_ls_R_factor_gt 0.0356
_refine_ls_shift/su_max 0.002
_refine_ls_shift/su_mean 0.000
_refine_ls_structure_factor_coef Fsqd
_refine_ls_weighting_details 'w=1/[s^2^(Fo^2^)+(0.0392P)^2^+1.5229P] where P=(Fo^2^+2Fc^2^)/3'
_refine_ls_weighting_scheme calc
_refine_ls_wR_factor_gt 0.0866
_refine_ls_wR_factor_ref 0.0921
_reflns_number_gt 4730
_reflns_number_total 5561
_reflns_threshold_expression 'I > 2s(I)'
_cod_data_source_file c5ob00729a2.cif
_cod_data_source_block I
_cod_depositor_comments
;
Adding full bibliography for 7154473--7154475.cif.

2017-03-03
Z value changed to be consisted with the indicated formula (and the molecular
structure of the compound)                 miguel
;
_cod_original_formula_units_Z 4
_cod_database_code 7154474

loop_
_space_group_symop_operation_xyz
'x, y, z'
'-x+1/2, y+1/2, -z+1/2'
'-x, -y, -z'
'x-1/2, -y-1/2, z-1/2'

loop_
_atom_site_type_symbol
_atom_site_label
_atom_site_fract_x
_atom_site_fract_y
_atom_site_fract_z
_atom_site_U_iso_or_equiv
_atom_site_adp_type
_atom_site_calc_flag
_atom_site_refinement_flags_adp
_atom_site_refinement_flags_posn
_atom_site_occupancy
_atom_site_disorder_assembly
_atom_site_disorder_group
C C1 -0.09814(9) 0.00235(15) 0.14805(8) 0.0189(3) Uani d . . 1 A 1
C C2 -0.04404(9) 0.11924(15) 0.17497(7) 0.0159(3) Uani d . . 1 A 1
C C3 0.00979(9) 0.20856(15) 0.14708(7) 0.0158(3) Uani d . . 1 A 1
H H3 0.0034 0.1872 0.0975 0.019 Uiso calc U R 1 A 1
C C7 -0.00955(9) 0.35719(15) 0.15670(7) 0.0183(3) Uani d . . 1 A 1
H H7A -0.0645 0.3827 0.1217 0.022 Uiso calc U R 1 A 1
H H7B 0.0354 0.4146 0.1496 0.022 Uiso calc U R 1 A 1
C C8 -0.01361(9) 0.37916(15) 0.23092(8) 0.0185(3) Uani d . . 1 A 1
C C9 0.04746(10) 0.48118(16) 0.27712(8) 0.0227(3) Uani d . . 1 A 1
H H9A 0.1029 0.4792 0.269 0.027 Uiso calc U R 1 A 1
H H9B 0.0237 0.573 0.2678 0.027 Uiso calc U R 1 A 1
C C10 0.04565(10) 0.29759(15) 0.34857(8) 0.0201(3) Uani d . . 1 A 1
H H10A -0.0001 0.2754 0.3679 0.024 Uiso calc U R 1 A 1
H H10B 0.0989 0.2539 0.3777 0.024 Uiso calc U R 1 A 1
C C11 0.02203(9) 0.25101(15) 0.27361(8) 0.0170(3) Uani d . . 1 A 1
C C12 -0.03521(9) 0.13664(15) 0.24182(7) 0.0167(3) Uani d . . 1 A 1
C C13 -0.08610(10) 0.03387(16) 0.26427(8) 0.0230(3) Uani d . . 1 A 1
H H13A -0.0493 -0.0219 0.3028 0.028 Uiso calc U R 1 A 1
H H13B -0.1307 0.0766 0.2796 0.028 Uiso calc U R 1 A 1
C C14 -0.10437(10) 0.40720(17) 0.22993(8) 0.0246(4) Uani d . . 1 A 1
H H14A -0.1055 0.4095 0.2779 0.037 Uiso calc U R 1 A 1
H H14B -0.1423 0.3361 0.2039 0.037 Uiso calc U R 1 A 1
H H14C -0.1234 0.4939 0.2074 0.037 Uiso calc U R 1 A 1
C C15 0.12847(9) 0.04944(15) 0.19732(7) 0.0171(3) Uani d . . 1 B 1
C C16 0.12580(9) -0.13929(15) 0.11921(8) 0.0193(3) Uani d . . 1 C 1
C C17 0.08201(10) -0.15222(17) 0.04122(8) 0.0240(4) Uani d . . 1 C 1
H H17A 0.0209 -0.136 0.0301 0.036 Uiso calc U R 1 C 1
H H17B 0.091 -0.2428 0.0262 0.036 Uiso calc U R 1 C 1
H H17C 0.1058 -0.0862 0.017 0.036 Uiso calc U R 1 C 1
C C18 0.08816(11) -0.23691(17) 0.15880(9) 0.0266(4) Uani d . . 1 C 1
H H18A 0.1187 -0.2288 0.2089 0.04 Uiso calc U R 1 C 1
H H18B 0.0937 -0.3288 0.1436 0.04 Uiso calc U R 1 C 1
H H18C 0.0279 -0.216 0.1493 0.04 Uiso calc U R 1 C 1
C C19 0.22094(10) -0.15359(17) 0.13817(9) 0.0266(4) Uani d . . 1 C 1
H H19A 0.2426 -0.0838 0.1144 0.04 Uiso calc U R 1 C 1
H H19B 0.2344 -0.2422 0.1236 0.04 Uiso calc U R 1 C 1
H H19C 0.2476 -0.144 0.1887 0.04 Uiso calc U R 1 C 1
C C20 0.12581(9) -0.11123(15) 0.57732(7) 0.0180(3) Uani d . . 1 D 1
C C21 0.16779(9) -0.07702(15) 0.52632(7) 0.0163(3) Uani d . . 1 D 1
C C22 0.14748(9) 0.01441(15) 0.46460(7) 0.0163(3) Uani d . . 1 D 1
H H22 0.0897 0.0553 0.4535 0.02 Uiso calc U R 1 D 1
C C23 0.15849(9) -0.05851(16) 0.40121(7) 0.0186(3) Uani d . . 1 D 1
H H23A 0.1591 0.0078 0.3651 0.022 Uiso calc U R 1 D 1
H H23B 0.1101 -0.1204 0.3809 0.022 Uiso calc U R 1 D 1
C C24 0.24263(9) -0.13839(15) 0.42403(8) 0.0192(3) Uani d . . 1 D 1
C C25 0.30819(9) -0.10207(18) 0.38919(8) 0.0235(4) Uani d . . 1 D 1
H H25A 0.2975 -0.1526 0.3452 0.028 Uiso calc U R 1 D 1
H H25B 0.3065 -0.0048 0.3789 0.028 Uiso calc U R 1 D 1
C C26 0.38331(9) -0.13732(17) 0.50809(8) 0.0218(3) Uani d . . 1 D 1
H H26A 0.425 -0.0735 0.5382 0.026 Uiso calc U R 1 D 1
H H26B 0.3945 -0.2277 0.5295 0.026 Uiso calc U R 1 D 1
C C27 0.29371(9) -0.09350(15) 0.49933(8) 0.0174(3) Uani d . . 1 D 1
C C28 0.24512(9) -0.13058(14) 0.54651(7) 0.0168(3) Uani d . . 1 D 1
C C29 0.25912(9) -0.21120(16) 0.61092(8) 0.0209(3) Uani d . . 1 D 1
H H29A 0.268 -0.3071 0.6026 0.025 Uiso calc U R 1 D 1
H H29B 0.3089 -0.1778 0.6493 0.025 Uiso calc U R 1 D 1
C C31 0.12155(10) 0.32847(16) 0.58520(9) 0.0247(4) Uani d . . 1 D 1
C C35 0.22712(10) -0.29024(17) 0.42003(9) 0.0277(4) Uani d . . 1 D 1
H H35A 0.1979 -0.3162 0.3715 0.042 Uiso calc U R 1 D 1
H H35B 0.1918 -0.3143 0.4485 0.042 Uiso calc U R 1 D 1
H H35C 0.2817 -0.3373 0.4376 0.042 Uiso calc U R 1 D 1
C C36 0.22006(9) 0.20307(15) 0.54071(7) 0.0169(3) Uani d . . 1 D 1
C C37 0.02604(11) 0.31412(19) 0.56654(10) 0.0356(4) Uani d . . 1 D 1
H H37A -0.0014 0.3339 0.5169 0.053 Uiso calc U R 1 D 1
H H37B 0.0054 0.3771 0.5944 0.053 Uiso calc U R 1 D 1
H H37C 0.0123 0.2221 0.5762 0.053 Uiso calc U R 1 D 1
C C38 0.16611(12) 0.2922(2) 0.66086(9) 0.0372(4) Uani d . . 1 D 1
H H38A 0.1585 0.1963 0.6677 0.056 Uiso calc U R 1 D 1
H H38B 0.1418 0.3446 0.6905 0.056 Uiso calc U R 1 D 1
H H38C 0.2269 0.3123 0.6733 0.056 Uiso calc U R 1 D 1
C C39 0.14611(12) 0.46513(18) 0.56593(11) 0.0375(4) Uani d . . 1 D 1
H H39A 0.2079 0.4693 0.5768 0.056 Uiso calc U R 1 D 1
H H39B 0.1282 0.5342 0.5925 0.056 Uiso calc U R 1 D 1
H H39C 0.1181 0.4806 0.5159 0.056 Uiso calc U R 1 D 1
N N1 0.09808(7) 0.18293(13) 0.19494(6) 0.0164(3) Uani d . . 1 . .
N N2 0.21606(7) 0.11785(12) 0.48490(6) 0.0162(3) Uani d . . 1 D 1
O O1 -0.12020(6) -0.05188(11) 0.09212(5) 0.0231(3) Uani d . . 1 . .
O O2 -0.12327(7) -0.04536(11) 0.20189(5) 0.0253(3) Uani d . . 1 . .
O O3 0.05688(7) 0.44064(11) 0.34720(5) 0.0245(3) Uani d . . 1 . .
O O4 0.10505(6) 0.22390(10) 0.26451(5) 0.0179(2) Uani d . . 1 . .
O O5 0.17324(7) -0.00385(11) 0.24939(5) 0.0264(3) Uani d . . 1 . .
O O6 0.10322(6) 0.00089(10) 0.13268(5) 0.0180(2) Uani d . . 1 . .
O O7 0.05778(6) -0.08055(11) 0.58128(5) 0.0238(3) Uani d . . 1 D 1
O O8 0.18092(6) -0.19190(11) 0.62668(5) 0.0223(2) Uani d . . 1 D 1
O O9 0.38915(6) -0.13922(12) 0.43939(6) 0.0279(3) Uani d . . 1 D 1
O O12 0.29785(6) 0.05526(10) 0.49794(5) 0.0187(2) Uani d . . 1 D 1
O O13 0.28423(6) 0.25077(11) 0.57997(6) 0.0233(3) Uani d . . 1 D 1
O O14 0.14026(6) 0.22687(11) 0.53910(5) 0.0215(2) Uani d . . 1 D 1

loop_
_atom_site_aniso_label
_atom_site_aniso_U_11
_atom_site_aniso_U_22
_atom_site_aniso_U_33
_atom_site_aniso_U_12
_atom_site_aniso_U_13
_atom_site_aniso_U_23
C1 0.0170(7) 0.0197(8) 0.0210(8) 0.0001(6) 0.0077(6) -0.0001(7)
C2 0.0132(7) 0.0169(8) 0.0173(7) 0.0028(6) 0.0046(6) 0.0005(6)
C3 0.0148(7) 0.0177(8) 0.0140(7) 0.0002(6) 0.0034(6) 0.0006(6)
C7 0.0188(8) 0.0179(8) 0.0181(8) 0.0016(6) 0.0058(6) 0.0030(6)
C8 0.0202(8) 0.0157(8) 0.0201(8) 0.0007(6) 0.0073(6) -0.0003(6)
C9 0.0277(9) 0.0171(8) 0.0228(8) 0.0004(6) 0.0075(6) -0.0011(7)
C10 0.0231(8) 0.0176(8) 0.0203(8) -0.0020(6) 0.0081(6) -0.0036(6)
C11 0.0162(8) 0.0179(8) 0.0183(8) 0.0002(6) 0.0077(6) -0.0001(6)
C12 0.0164(7) 0.0165(8) 0.0186(8) 0.0023(6) 0.0074(6) 0.0001(6)
C13 0.0261(8) 0.0250(9) 0.0196(8) -0.0083(7) 0.0100(6) -0.0055(7)
C14 0.0247(9) 0.0261(9) 0.0239(8) 0.0074(7) 0.0090(7) -0.0016(7)
C15 0.0154(7) 0.0194(8) 0.0175(8) 0.0001(6) 0.0068(6) -0.0007(6)
C16 0.0214(8) 0.0151(8) 0.0224(8) 0.0026(6) 0.0086(6) -0.0031(6)
C17 0.0275(9) 0.0215(9) 0.0231(8) 0.0018(7) 0.0082(7) -0.0044(7)
C18 0.0309(9) 0.0211(9) 0.0294(9) 0.0004(7) 0.0122(7) 0.0005(7)
C19 0.0231(9) 0.0254(9) 0.0315(9) 0.0051(7) 0.0095(7) -0.0042(7)
C20 0.0208(8) 0.0158(8) 0.0170(7) -0.0030(6) 0.0059(6) -0.0026(6)
C21 0.0156(7) 0.0155(8) 0.0179(7) -0.0016(6) 0.0057(6) -0.0031(6)
C22 0.0134(7) 0.0185(8) 0.0176(7) 0.0002(6) 0.0061(6) 0.0001(6)
C23 0.0169(7) 0.0221(8) 0.0169(7) 0.0008(6) 0.0059(6) -0.0006(6)
C24 0.0194(8) 0.0212(8) 0.0184(8) 0.0029(6) 0.0080(6) -0.0016(6)
C25 0.0193(8) 0.0328(10) 0.0199(8) 0.0060(7) 0.0083(6) -0.0007(7)
C26 0.0205(8) 0.0252(9) 0.0215(8) 0.0058(6) 0.0093(6) -0.0002(7)
C27 0.0185(8) 0.0148(8) 0.0203(8) 0.0022(6) 0.0083(6) 0.0008(6)
C28 0.0196(8) 0.0134(8) 0.0179(8) 0.0000(6) 0.0068(6) -0.0029(6)
C29 0.0203(8) 0.0216(9) 0.0223(8) 0.0031(6) 0.0092(6) 0.0011(7)
C31 0.0243(9) 0.0214(9) 0.0309(9) 0.0037(6) 0.0125(7) -0.0092(7)
C35 0.0284(9) 0.0236(9) 0.0302(9) 0.0021(7) 0.0085(7) -0.0069(7)
C36 0.0165(8) 0.0152(8) 0.0192(8) 0.0023(6) 0.0063(6) 0.0035(6)
C37 0.0256(9) 0.0359(11) 0.0489(11) 0.0039(8) 0.0173(8) -0.0152(9)
C38 0.0398(11) 0.0454(12) 0.0295(10) 0.0105(9) 0.0157(8) -0.0068(9)
C39 0.0350(10) 0.0212(10) 0.0569(12) 0.0036(8) 0.0160(9) -0.0060(9)
N1 0.0164(6) 0.0199(7) 0.0129(6) -0.0001(5) 0.0048(5) -0.0023(5)
N2 0.0117(6) 0.0174(7) 0.0207(6) 0.0034(5) 0.0070(5) 0.0009(5)
O1 0.0245(6) 0.0244(6) 0.0206(6) -0.0060(5) 0.0078(4) -0.0069(5)
O2 0.0300(6) 0.0266(6) 0.0223(6) -0.0128(5) 0.0127(5) -0.0058(5)
O3 0.0340(6) 0.0180(6) 0.0204(6) -0.0021(5) 0.0077(5) -0.0046(5)
O4 0.0159(5) 0.0228(6) 0.0149(5) -0.0002(4) 0.0050(4) -0.0042(4)
O5 0.0284(6) 0.0289(7) 0.0184(6) 0.0103(5) 0.0032(5) 0.0011(5)
O6 0.0194(5) 0.0178(6) 0.0167(5) 0.0032(4) 0.0056(4) -0.0013(4)
O7 0.0192(6) 0.0320(7) 0.0233(6) -0.0011(5) 0.0112(4) -0.0007(5)
O8 0.0242(6) 0.0237(6) 0.0217(6) 0.0022(5) 0.0112(4) 0.0039(5)
O9 0.0195(6) 0.0444(8) 0.0221(6) 0.0098(5) 0.0102(4) 0.0004(5)
O12 0.0122(5) 0.0184(6) 0.0271(6) 0.0026(4) 0.0089(4) -0.0005(4)
O13 0.0178(6) 0.0232(6) 0.0268(6) -0.0006(4) 0.0046(5) -0.0045(5)
O14 0.0168(5) 0.0209(6) 0.0280(6) 0.0018(4) 0.0092(4) -0.0065(5)

loop_
_atom_type_symbol
_atom_type_description
_atom_type_scat_dispersion_real
_atom_type_scat_dispersion_imag
_atom_type_scat_source
C C 0.0033 0.0016 'International Tables Vol C Tables 4.2.6.8 and 6.1.1.4'
H H 0.0000 0.0000 'International Tables Vol C Tables 4.2.6.8 and 6.1.1.4'
N N 0.0061 0.0033 'International Tables Vol C Tables 4.2.6.8 and 6.1.1.4'
O O 0.0106 0.0060 'International Tables Vol C Tables 4.2.6.8 and 6.1.1.4'

loop_
_geom_angle_atom_site_label_1
_geom_angle_atom_site_label_2
_geom_angle_atom_site_label_3
_geom_angle
O1 C1 O2 121.13(14)
O1 C1 C2 132.10(14)
O2 C1 C2 106.76(12)
C12 C2 C1 109.47(13)
C12 C2 C3 115.44(13)
C1 C2 C3 134.57(13)
N1 C3 C2 103.60(11)
N1 C3 C7 106.48(11)
C2 C3 C7 110.27(12)
N1 C3 H3 112.0
C2 C3 H3 112.0
C7 C3 H3 112.0
C3 C7 C8 109.72(12)
C3 C7 H7A 109.7
C8 C7 H7A 109.7
C3 C7 H7B 109.7
C8 C7 H7B 109.7
H7A C7 H7B 108.2
C9 C8 C14 110.03(12)
C9 C8 C7 117.42(12)
C14 C8 C7 111.87(12)
C9 C8 C11 98.64(12)
C14 C8 C11 110.66(12)
C7 C8 C11 107.31(12)
O3 C9 C8 104.81(12)
O3 C9 H9A 110.8
C8 C9 H9A 110.8
O3 C9 H9B 110.8
C8 C9 H9B 110.8
H9A C9 H9B 108.9
O3 C10 C11 106.05(12)
O3 C10 H10A 110.5
C11 C10 H10A 110.5
O3 C10 H10B 110.5
C11 C10 H10B 110.5
H10A C10 H10B 108.7
O4 C11 C12 107.29(11)
O4 C11 C10 103.72(11)
C12 C11 C10 126.00(12)
O4 C11 C8 106.42(11)
C12 C11 C8 108.40(12)
C10 C11 C8 103.60(12)
C2 C12 C11 112.52(13)
C2 C12 C13 109.85(13)
C11 C12 C13 137.64(13)
O2 C13 C12 103.25(11)
O2 C13 H13A 111.1
C12 C13 H13A 111.1
O2 C13 H13B 111.1
C12 C13 H13B 111.1
H13A C13 H13B 109.1
C8 C14 H14A 109.5
C8 C14 H14B 109.5
H14A C14 H14B 109.5
C8 C14 H14C 109.5
H14A C14 H14C 109.5
H14B C14 H14C 109.5
O5 C15 O6 127.73(14)
O5 C15 N1 123.84(13)
O6 C15 N1 108.30(12)
O6 C16 C19 110.34(12)
O6 C16 C17 101.95(12)
C19 C16 C17 111.25(12)
O6 C16 C18 109.17(12)
C19 C16 C18 112.64(13)
C17 C16 C18 110.95(13)
C16 C17 H17A 109.5
C16 C17 H17B 109.5
H17A C17 H17B 109.5
C16 C17 H17C 109.5
H17A C17 H17C 109.5
H17B C17 H17C 109.5
C16 C18 H18A 109.5
C16 C18 H18B 109.5
H18A C18 H18B 109.5
C16 C18 H18C 109.5
H18A C18 H18C 109.5
H18B C18 H18C 109.5
C16 C19 H19A 109.5
C16 C19 H19B 109.5
H19A C19 H19B 109.5
C16 C19 H19C 109.5
H19A C19 H19C 109.5
H19B C19 H19C 109.5
O7 C20 O8 121.21(13)
O7 C20 C21 131.80(14)
O8 C20 C21 106.98(12)
C28 C21 C20 109.10(13)
C28 C21 C22 115.63(13)
C20 C21 C22 134.76(13)
N2 C22 C21 104.34(11)
N2 C22 C23 105.43(11)
C21 C22 C23 110.90(12)
N2 C22 H22 111.9
C21 C22 H22 111.9
C23 C22 H22 111.9
C22 C23 C24 109.75(11)
C22 C23 H23A 109.7
C24 C23 H23A 109.7
C22 C23 H23B 109.7
C24 C23 H23B 109.7
H23A C23 H23B 108.2
C25 C24 C35 110.07(13)
C25 C24 C23 117.07(13)
C35 C24 C23 111.88(13)
C25 C24 C27 98.32(12)
C35 C24 C27 111.41(13)
C23 C24 C27 107.24(11)
O9 C25 C24 104.81(12)
O9 C25 H25A 110.8
C24 C25 H25A 110.8
O9 C25 H25B 110.8
C24 C25 H25B 110.8
H25A C25 H25B 108.9
O9 C26 C27 105.72(12)
O9 C26 H26A 110.6
C27 C26 H26A 110.6
O9 C26 H26B 110.6
C27 C26 H26B 110.6
H26A C26 H26B 108.7
O12 C27 C28 107.36(11)
O12 C27 C26 103.95(12)
C28 C27 C26 125.30(13)
O12 C27 C24 106.44(11)
C28 C27 C24 108.96(12)
C26 C27 C24 103.49(12)
C21 C28 C29 110.14(12)
C21 C28 C27 112.23(13)
C29 C28 C27 137.63(13)
O8 C29 C28 103.29(11)
O8 C29 H29A 111.1
C28 C29 H29A 111.1
O8 C29 H29B 111.1
C28 C29 H29B 111.1
H29A C29 H29B 109.1
O14 C31 C39 108.76(13)
O14 C31 C38 110.11(13)
C39 C31 C38 113.23(15)
O14 C31 C37 101.48(12)
C39 C31 C37 111.81(15)
C38 C31 C37 110.79(15)
C24 C35 H35A 109.5
C24 C35 H35B 109.5
H35A C35 H35B 109.5
C24 C35 H35C 109.5
H35A C35 H35C 109.5
H35B C35 H35C 109.5
O13 C36 O14 127.23(14)
O13 C36 N2 124.91(13)
O14 C36 N2 107.75(12)
C31 C37 H37A 109.5
C31 C37 H37B 109.5
H37A C37 H37B 109.5
C31 C37 H37C 109.5
H37A C37 H37C 109.5
H37B C37 H37C 109.5
C31 C38 H38A 109.5
C31 C38 H38B 109.5
H38A C38 H38B 109.5
C31 C38 H38C 109.5
H38A C38 H38C 109.5
H38B C38 H38C 109.5
C31 C39 H39A 109.5
C31 C39 H39B 109.5
H39A C39 H39B 109.5
C31 C39 H39C 109.5
H39A C39 H39C 109.5
H39B C39 H39C 109.5
C15 N1 O4 108.67(11)
C15 N1 C3 116.51(11)
O4 N1 C3 109.57(10)
C36 N2 O12 108.86(10)
C36 N2 C22 118.09(11)
O12 N2 C22 110.06(10)
C1 O2 C13 110.63(11)
C9 O3 C10 108.96(11)
N1 O4 C11 113.45(10)
C15 O6 C16 120.22(11)
C20 O8 C29 110.41(11)
C26 O9 C25 109.73(10)
N2 O12 C27 112.87(10)
C36 O14 C31 121.27(11)

loop_
_geom_bond_atom_site_label_1
_geom_bond_atom_site_label_2
_geom_bond_distance
C1 O1 1.2009(18)
C1 O2 1.3773(18)
C1 C2 1.464(2)
C2 C12 1.328(2)
C2 C3 1.500(2)
C3 N1 1.4935(18)
C3 C7 1.541(2)
C3 H3 1.0
C7 C8 1.546(2)
C7 H7A 0.99
C7 H7B 0.99
C8 C9 1.523(2)
C8 C14 1.530(2)
C8 C11 1.548(2)
C9 O3 1.4373(19)
C9 H9A 0.99
C9 H9B 0.99
C10 O3 1.4389(19)
C10 C11 1.514(2)
C10 H10A 0.99
C10 H10B 0.99
C11 O4 1.4785(17)
C11 C12 1.490(2)
C12 C13 1.493(2)
C13 O2 1.4474(18)
C13 H13A 0.99
C13 H13B 0.99
C14 H14A 0.98
C14 H14B 0.98
C14 H14C 0.98
C15 O5 1.1987(18)
C15 O6 1.3307(18)
C15 N1 1.418(2)
C16 O6 1.4947(18)
C16 C19 1.509(2)
C16 C17 1.515(2)
C16 C18 1.522(2)
C17 H17A 0.98
C17 H17B 0.98
C17 H17C 0.98
C18 H18A 0.98
C18 H18B 0.98
C18 H18C 0.98
C19 H19A 0.98
C19 H19B 0.98
C19 H19C 0.98
C20 O7 1.2011(18)
C20 O8 1.3738(18)
C20 C21 1.467(2)
C21 C28 1.328(2)
C21 C22 1.495(2)
C22 N2 1.4921(19)
C22 C23 1.541(2)
C22 H22 1.0
C23 C24 1.544(2)
C23 H23A 0.99
C23 H23B 0.99
C24 C25 1.527(2)
C24 C35 1.532(2)
C24 C27 1.551(2)
C25 O9 1.4455(18)
C25 H25A 0.99
C25 H25B 0.99
C26 O9 1.4301(18)
C26 C27 1.508(2)
C26 H26A 0.99
C26 H26B 0.99
C27 O12 1.4845(18)
C27 C28 1.489(2)
C28 C29 1.487(2)
C29 O8 1.4521(17)
C29 H29A 0.99
C29 H29B 0.99
C31 O14 1.4799(18)
C31 C39 1.510(3)
C31 C38 1.514(2)
C31 C37 1.515(2)
C35 H35A 0.98
C35 H35B 0.98
C35 H35C 0.98
C36 O13 1.2011(18)
C36 O14 1.3394(17)
C36 N2 1.4001(19)
C37 H37A 0.98
C37 H37B 0.98
C37 H37C 0.98
C38 H38A 0.98
C38 H38B 0.98
C38 H38C 0.98
C39 H39A 0.98
C39 H39B 0.98
C39 H39C 0.98
N1 O4 1.4379(15)
N2 O12 1.4408(15)
